data_5000415
loop_
_publ_author_name
'Sequeira, A.'
'Rajagopal, H.'
'Chidambaram, R.'

_publ_section_title
;
 A neutron diffraction study of the structure of L-glutamic acid.HCl
;
_journal_coeditor_code A09243
_journal_issue 8
_journal_name_full 'Acta Crystallographica Section B'
_journal_page_first 2514
_journal_page_last 2519
_journal_paper_doi 10.1107/S0567740872006399
_journal_volume 28
_journal_year 1972
_chemical_formula_sum 'C5 H10 Cl N O4'
_space_group_IT_number 19
_symmetry_cell_setting orthorhombic
_symmetry_Int_Tables_number 19
_symmetry_space_group_name_Hall 'P 2ac 2ab'
_symmetry_space_group_name_H-M 'P 21 21 21'
_cell_angle_alpha 90
_cell_angle_beta 90
_cell_angle_gamma 90
_cell_formula_units_Z 4
_cell_length_a 5.151(6)
_cell_length_b 11.789(19)
_cell_length_c 13.347(20)
_cod_duplicate_entry 5000007
_cod_original_formula_sum 'C5 H10 Cl1 N1 O4'
_cod_database_code 5000415

loop_
_symmetry_equiv_pos_site_id
_symmetry_equiv_pos_as_xyz
1 x,y,z
2 1/2+x,1/2-y,-z
3 -x,1/2+y,1/2-z
4 1/2-x,-y,1/2+z

loop_
_atom_site_label
_atom_site_type_symbol
_atom_site_fract_x
_atom_site_fract_y
_atom_site_fract_z
Cl1 Cl 0.05430 0.07180 -0.26140
C1 C 0.38660 0.35650 -0.08950
C2 C 0.56900 0.30380 -0.16760
C3 C 0.48070 0.34500 -0.27150
C4 C 0.66190 0.31660 -0.35840
C5 C 0.57840 0.37090 -0.45260
H1 H 0.29160 0.49770 -0.03170
H2 H 0.68140 0.22360 -0.37090
H3 H 0.64500 0.37160 -0.59580
H4 H 0.58050 0.15600 -0.08320
H5 H 0.71860 0.14340 -0.19700
H6 H 0.37960 0.14540 -0.18630
H7 H 0.76550 0.33160 -0.15180
H8 H 0.45750 0.43610 -0.26810
H9 H 0.29330 0.31030 -0.28640
H10 H 0.85850 0.34600 -0.33930
N1 N 0.55990 0.17870 -0.15770
O1 O 0.43690 0.46260 -0.07290
O2 O 0.20980 0.30270 -0.05140
O3 O 0.41950 0.44810 -0.45510
O4 O 0.69350 0.33240 -0.53370

loop_
_atom_type_symbol
_atom_type_radius_bond
C 0.68
H 0.20
Cl 0.99
N 0.68
O 0.68
